data_7029747
loop_
_publ_author_name
'Chakraborty, Amit'
'Bag, Prasenjit'
'Rivi\`ere, Eric'
'Mallah, Talal'
'Chandrasekhar, Vadapalli'

_publ_section_title
;
 Assembly of heterobimetallic Ni(II)-Ln(III) (Ln(III) = Dy(III), Tb(III),
 Gd(III), Ho(III), Er(III), Y(III)) complexes using a ferrocene ligand:
 slow relaxation of the magnetization in Dy(III), Tb(III) and Ho(III)
 analogues.
;
_journal_issue 23
_journal_name_full 'Dalton transactions (Cambridge, England : 2003)'
_journal_page_first 8921
_journal_page_last 8932
_journal_paper_doi 10.1039/c4dt00209a
_journal_volume 43
_journal_year 2014
_chemical_formula_moiety 'C32 H33 Fe N6 Ni O13 Y, C2 H3 N'
_chemical_formula_sum 'C34 H36 Fe N7 Ni O13 Y'
_chemical_formula_weight 955.16
_chemical_name_systematic
; 
 ? 
;
_space_group_IT_number 2
_symmetry_cell_setting triclinic
_symmetry_space_group_name_Hall '-P 1'
_symmetry_space_group_name_H-M 'P -1'
_atom_sites_solution_hydrogens geom
_atom_sites_solution_primary direct
_atom_sites_solution_secondary difmap
_audit_creation_method SHELXL-97
_cell_angle_alpha 98.068(5)
_cell_angle_beta 92.083(5)
_cell_angle_gamma 99.950(5)
_cell_formula_units_Z 2
_cell_length_a 12.238(5)
_cell_length_b 12.345(5)
_cell_length_c 12.486(5)
_cell_measurement_reflns_used 6632
_cell_measurement_temperature 100(2)
_cell_measurement_theta_max 28.36
_cell_measurement_theta_min 2.18
_cell_volume 1836.0(13)
_computing_cell_refinement 'Bruker SAINT'
_computing_data_collection 'Bruker APEX2'
_computing_data_reduction 'Bruker SAINT'
_computing_molecular_graphics 'Bruker SHELXTL'
_computing_publication_material 'Bruker SHELXTL'
_computing_structure_refinement 'SHELXL-97 (Sheldrick, 2008)'
_computing_structure_solution 'SHELXS-97 (Sheldrick, 2008)'
_diffrn_ambient_temperature 100(2)
_diffrn_measured_fraction_theta_full 0.995
_diffrn_measured_fraction_theta_max 0.995
_diffrn_radiation_monochromator graphite
_diffrn_radiation_source 'fine-focus sealed tube'
_diffrn_radiation_type MoK\a
_diffrn_radiation_wavelength 0.71069
_diffrn_reflns_av_R_equivalents 0.0242
_diffrn_reflns_av_unetI/netI 0.0413
_diffrn_reflns_limit_h_max 14
_diffrn_reflns_limit_h_min -12
_diffrn_reflns_limit_k_max 14
_diffrn_reflns_limit_k_min -14
_diffrn_reflns_limit_l_max 15
_diffrn_reflns_limit_l_min -15
_diffrn_reflns_number 12772
_diffrn_reflns_theta_full 25.50
_diffrn_reflns_theta_max 25.50
_diffrn_reflns_theta_min 2.17
_exptl_absorpt_coefficient_mu 2.542
_exptl_absorpt_correction_T_max 0.7457
_exptl_absorpt_correction_T_min 0.6408
_exptl_absorpt_correction_type empirical
_exptl_absorpt_process_details SADABS
_exptl_crystal_colour brown
_exptl_crystal_density_diffrn 1.728
_exptl_crystal_density_method 'not measured'
_exptl_crystal_description block
_exptl_crystal_F_000 974.0
_exptl_crystal_size_max 0.15
_exptl_crystal_size_mid 0.13
_exptl_crystal_size_min 0.11
_refine_diff_density_max 1.032
_refine_diff_density_min -0.614
_refine_diff_density_rms 0.084
_refine_ls_extinction_method none
_refine_ls_goodness_of_fit_ref 1.049
_refine_ls_hydrogen_treatment mixed
_refine_ls_matrix_type full
_refine_ls_number_parameters 523
_refine_ls_number_reflns 6789
_refine_ls_number_restraints 0
_refine_ls_restrained_S_all 1.049
_refine_ls_R_factor_all 0.0485
_refine_ls_R_factor_gt 0.0375
_refine_ls_shift/su_max 0.000
_refine_ls_shift/su_mean 0.000
_refine_ls_structure_factor_coef Fsqd
_refine_ls_weighting_details 'calc w=1/[\s^2^(Fo^2^)+(0.0342P)^2^+2.7821P] where P=(Fo^2^+2Fc^2^)/3'
_refine_ls_weighting_scheme calc
_refine_ls_wR_factor_gt 0.0822
_refine_ls_wR_factor_ref 0.0867
_reflns_number_gt 5770
_reflns_number_total 6789
_reflns_threshold_expression >2sigma(I)
_cod_data_source_file c4dt00209a2.cif
_cod_data_source_block NiY
_cod_depositor_comments
;
The following automatic conversions were performed:

'_symmetry_cell_setting' value 'Triclinic' changed to 'triclinic'
according to
/usr/data/users/saulius/crontab/automatic-downloads/rss-feeds/RSC/lib/dictionaries/cif_core.dic
dictionary named 'cif_core.dic' version 2.4.2 from
2011-04-26.

'_exptl_absorpt_correction_type' value 'EMPIRICAL'
changed to 'empirical' according to
/usr/data/users/saulius/crontab/automatic-downloads/rss-feeds/RSC/lib/dictionaries/cif_core.dic
dictionary named 'cif_core.dic' version 2.4.2 from 2011-04-26.

Automatic conversion script
Id: cif_fix_values 2281 2013-09-26 08:29:07Z andrius 

 Adding full bibliography for 7029742--7029747.cif.
;
_cod_original_sg_symbol_H-M P-1
_cod_database_code 7029747

loop_
_symmetry_equiv_pos_as_xyz
'x, y, z'
'-x, -y, -z'

loop_
_atom_site_label
_atom_site_type_symbol
_atom_site_fract_x
_atom_site_fract_y
_atom_site_fract_z
_atom_site_U_iso_or_equiv
_atom_site_adp_type
_atom_site_occupancy
_atom_site_symmetry_multiplicity
_atom_site_calc_flag
_atom_site_refinement_flags
C2 C 1.4666(3) 0.5069(3) 0.3402(3) 0.0228(7) Uani 1 1 d .
H2 H 1.4760 0.4514 0.2786 0.027 Uiso 1 1 calc R
Y1 Y 0.76865(3) 0.09105(3) 0.25035(3) 0.01989(9) Uani 1 1 d .
Ni1 Ni 0.96317(3) 0.32130(3) 0.33591(3) 0.01342(10) Uani 1 1 d .
Fe1 Fe 1.39209(4) 0.64160(4) 0.33310(4) 0.01773(12) Uani 1 1 d .
O11 O 0.69491(19) -0.02887(19) 0.07854(19) 0.0248(5) Uani 1 1 d .
O6 O 0.91998(19) 0.09641(18) 0.14906(18) 0.0210(5) Uani 1 1 d .
O4 O 0.62861(19) 0.1815(2) 0.1475(2) 0.0274(6) Uani 1 1 d .
O2 O 0.7787(2) -0.00509(19) 0.41550(19) 0.0248(5) Uani 1 1 d .
O10 O 0.7655(2) -0.10797(19) 0.20252(19) 0.0261(6) Uani 1 1 d .
O8 O 0.5816(2) 0.0059(2) 0.2760(2) 0.0351(7) Uani 1 1 d .
O13 O 0.87898(19) 0.38422(19) 0.46613(17) 0.0193(5) Uani 1 1 d .
H13A H 0.9085 0.3741 0.5230 0.029 Uiso 1 1 calc R
O3 O 0.81703(18) 0.27814(18) 0.24300(17) 0.0180(5) Uani 1 1 d .
N1 N 1.1974(2) 0.4235(2) 0.4566(2) 0.0171(6) Uani 1 1 d .
O1 O 0.91065(18) 0.16738(17) 0.37608(16) 0.0167(5) Uani 1 1 d .
O5 O 1.04237(18) 0.25149(17) 0.21254(16) 0.0165(5) Uani 1 1 d .
O7 O 0.6462(3) 0.1651(2) 0.3796(2) 0.0425(7) Uani 1 1 d .
N4 N 0.9840(2) 0.4738(2) 0.2814(2) 0.0145(5) Uani 1 1 d .
N3 N 1.0850(2) 0.5524(2) 0.3031(2) 0.0143(5) Uani 1 1 d .
C23 C 1.1512(3) 0.5555(3) 0.2250(2) 0.0166(7) Uani 1 1 d .
C8 C 1.0105(3) 0.1959(3) 0.5505(2) 0.0179(7) Uani 1 1 d .
C20 C 0.7955(3) 0.4579(3) 0.2002(2) 0.0189(7) Uani 1 1 d .
N2 N 1.1030(2) 0.3358(2) 0.4462(2) 0.0153(6) Uani 1 1 d .
C16 C 0.6527(3) 0.2960(3) 0.1498(3) 0.0230(8) Uani 1 1 d .
O12 O 0.6775(2) -0.2119(2) 0.0558(2) 0.0406(7) Uani 1 1 d .
C12 C 0.8553(3) 0.0459(3) 0.4998(3) 0.0214(7) Uani 1 1 d .
C27 C 1.0136(3) 0.1594(3) 0.1526(2) 0.0196(7) Uani 1 1 d .
C21 C 0.7581(3) 0.3435(3) 0.2009(2) 0.0184(7) Uani 1 1 d .
C1 C 1.3737(3) 0.5017(3) 0.4064(3) 0.0195(7) Uani 1 1 d .
C19 C 0.7254(3) 0.5208(3) 0.1549(3) 0.0233(8) Uani 1 1 d .
H19 H 0.7499 0.5965 0.1554 0.028 Uiso 1 1 calc R
C5 C 1.2773(3) 0.4107(3) 0.3943(3) 0.0175(7) Uani 1 1 d .
C9 C 1.0196(3) 0.1583(3) 0.6518(3) 0.0230(8) Uani 1 1 d .
H9 H 1.0750 0.1956 0.7035 0.028 Uiso 1 1 calc R
C25 C 1.2510(3) 0.6429(3) 0.2421(2) 0.0165(7) Uani 1 1 d .
C24 C 1.1326(3) 0.4805(3) 0.1188(3) 0.0219(7) Uani 1 1 d .
H24A H 1.0837 0.4128 0.1267 0.033 Uiso 1 1 calc R
H24B H 1.2024 0.4638 0.0952 0.033 Uiso 1 1 calc R
H24C H 1.0998 0.5168 0.0660 0.033 Uiso 1 1 calc R
C3 C 1.5424(3) 0.6061(3) 0.3780(3) 0.0273(8) Uani 1 1 d .
H3 H 1.6134 0.6312 0.3474 0.033 Uiso 1 1 calc R
C10 C 0.9474(3) 0.0672(3) 0.6748(3) 0.0281(8) Uani 1 1 d .
H10 H 0.9542 0.0438 0.7420 0.034 Uiso 1 1 calc R
N6 N 0.7129(2) -0.1176(2) 0.1110(2) 0.0272(7) Uani 1 1 d .
C14 C 0.7030(3) -0.1021(3) 0.4356(3) 0.0318(9) Uani 1 1 d .
H14A H 0.7444 -0.1554 0.4576 0.048 Uiso 1 1 calc R
H14B H 0.6579 -0.1343 0.3707 0.048 Uiso 1 1 calc R
H14C H 0.6561 -0.0812 0.4921 0.048 Uiso 1 1 calc R
C13 C 0.9264(3) 0.1396(3) 0.4734(2) 0.0171(7) Uani 1 1 d .
C18 C 0.6218(3) 0.4723(3) 0.1101(3) 0.0277(8) Uani 1 1 d .
H18 H 0.5757 0.5155 0.0821 0.033 Uiso 1 1 calc R
O9 O 0.4687(3) 0.0901(3) 0.3739(3) 0.0696(12) Uani 1 1 d .
C7 C 1.0949(3) 0.2876(3) 0.5310(2) 0.0176(7) Uani 1 1 d .
H7 H 1.1497 0.3147 0.5864 0.021 Uiso 1 1 calc R
C15 C 0.5235(3) 0.1270(3) 0.0929(4) 0.0445(12) Uani 1 1 d .
H15A H 0.4642 0.1560 0.1287 0.067 Uiso 1 1 calc R
H15B H 0.5143 0.0484 0.0947 0.067 Uiso 1 1 calc R
H15C H 0.5220 0.1402 0.0190 0.067 Uiso 1 1 calc R
C11 C 0.8643(3) 0.0100(3) 0.5988(3) 0.0279(8) Uani 1 1 d .
H11 H 0.8156 -0.0516 0.6144 0.033 Uiso 1 1 calc R
C4 C 1.4972(3) 0.6638(3) 0.4674(3) 0.0255(8) Uani 1 1 d .
H4 H 1.5317 0.7355 0.5094 0.031 Uiso 1 1 calc R
N7 N 0.9932(4) 0.2844(3) 0.9179(3) 0.0585(12) Uani 1 1 d .
C6 C 1.2823(3) 0.3090(3) 0.3146(3) 0.0218(7) Uani 1 1 d .
H6A H 1.2146 0.2562 0.3140 0.033 Uiso 1 1 calc R
H6B H 1.3441 0.2763 0.3353 0.033 Uiso 1 1 calc R
H6C H 1.2913 0.3293 0.2436 0.033 Uiso 1 1 calc R
C26 C 1.3766(3) 0.8000(3) 0.3122(3) 0.0259(8) Uani 1 1 d .
H26 H 1.4127 0.8684 0.3588 0.031 Uiso 1 1 calc R
C28 C 1.1009(3) 0.1222(3) 0.0816(3) 0.0342(9) Uani 1 1 d .
H28A H 1.1557 0.0980 0.1250 0.051 Uiso 1 1 calc R
H28B H 1.1358 0.1830 0.0473 0.051 Uiso 1 1 calc R
H28C H 1.0669 0.0618 0.0271 0.051 Uiso 1 1 calc R
C22 C 0.9074(3) 0.5142(3) 0.2358(2) 0.0170(7) Uani 1 1 d .
H22 H 0.9260 0.5878 0.2244 0.020 Uiso 1 1 calc R
C17 C 0.5852(3) 0.3581(3) 0.1062(3) 0.0266(8) Uani 1 1 d .
H17 H 0.5155 0.3246 0.0743 0.032 Uiso 1 1 calc R
N5 N 0.5616(3) 0.0850(3) 0.3457(3) 0.0511(11) Uani 1 1 d .
C29 C 0.9082(5) 0.2307(4) 0.9211(3) 0.0449(12) Uani 1 1 d .
C30 C 0.7995(4) 0.1609(4) 0.9235(4) 0.0530(13) Uani 1 1 d .
H30A H 0.7713 0.1305 0.8508 0.080 Uiso 1 1 calc R
H30B H 0.7493 0.2048 0.9575 0.080 Uiso 1 1 calc R
H30C H 0.8065 0.1014 0.9638 0.080 Uiso 1 1 calc R
C34 C 1.3930(3) 0.5998(3) 0.4852(3) 0.0209(7) Uani 1 1 d .
H34 H 1.3431 0.6196 0.5415 0.025 Uiso 1 1 calc R
C31 C 1.2716(3) 0.7359(3) 0.3270(3) 0.0205(7) Uani 1 1 d .
H31 H 1.2220 0.7527 0.3845 0.025 Uiso 1 1 calc R
C33 C 1.3445(3) 0.6501(3) 0.1764(3) 0.0228(7) Uani 1 1 d .
H33 H 1.3539 0.5973 0.1126 0.027 Uiso 1 1 calc R
C32 C 1.4216(3) 0.7468(3) 0.2207(3) 0.0275(8) Uani 1 1 d .
H32 H 1.4940 0.7723 0.1929 0.033 Uiso 1 1 calc R
H13B H 0.8529 0.4346 0.4647 0.024(11) Uiso 1 1 d R

loop_
_atom_site_aniso_label
_atom_site_aniso_U_11
_atom_site_aniso_U_22
_atom_site_aniso_U_33
_atom_site_aniso_U_23
_atom_site_aniso_U_13
_atom_site_aniso_U_12
C2 0.0180(17) 0.0202(18) 0.0306(18) 0.0047(15) 0.0033(15) 0.0036(14)
Y1 0.02047(18) 0.01552(17) 0.01878(16) -0.00396(13) 0.00315(13) -0.00545(13)
Ni1 0.0145(2) 0.0112(2) 0.01255(19) -0.00053(15) 0.00031(15) -0.00131(15)
Fe1 0.0148(2) 0.0167(2) 0.0197(2) 0.00115(19) 0.00150(19) -0.00165(19)
O11 0.0246(13) 0.0174(13) 0.0294(13) -0.0043(10) 0.0000(11) 0.0020(10)
O6 0.0226(13) 0.0169(12) 0.0201(11) -0.0028(9) 0.0023(10) -0.0016(10)
O4 0.0180(12) 0.0214(13) 0.0366(14) -0.0098(11) -0.0066(11) -0.0004(10)
O2 0.0286(14) 0.0151(12) 0.0265(13) 0.0003(10) 0.0069(11) -0.0069(10)
O10 0.0302(14) 0.0204(13) 0.0237(13) -0.0029(10) 0.0007(11) -0.0017(11)
O8 0.0283(14) 0.0208(13) 0.0474(16) -0.0158(12) 0.0157(12) -0.0060(11)
O13 0.0260(13) 0.0157(12) 0.0155(11) -0.0004(9) 0.0011(10) 0.0037(10)
O3 0.0162(12) 0.0151(11) 0.0206(11) -0.0019(9) -0.0037(9) 0.0017(9)
N1 0.0170(14) 0.0132(13) 0.0185(13) 0.0028(11) -0.0039(11) -0.0040(11)
O1 0.0212(12) 0.0120(11) 0.0148(11) 0.0014(9) 0.0025(9) -0.0027(9)
O5 0.0187(12) 0.0143(11) 0.0150(11) -0.0005(9) 0.0018(9) 0.0007(9)
O7 0.0527(19) 0.0329(16) 0.0403(16) -0.0012(13) 0.0185(14) 0.0059(14)
N4 0.0157(14) 0.0129(13) 0.0127(12) -0.0001(10) 0.0010(11) -0.0017(11)
N3 0.0146(13) 0.0119(13) 0.0150(13) 0.0026(10) -0.0016(11) -0.0014(10)
C23 0.0192(17) 0.0138(16) 0.0180(16) 0.0069(13) -0.0004(13) 0.0031(13)
C8 0.0248(18) 0.0115(16) 0.0174(15) -0.0005(13) 0.0052(14) 0.0043(13)
C20 0.0183(17) 0.0235(18) 0.0138(15) -0.0014(13) 0.0007(13) 0.0044(14)
N2 0.0165(14) 0.0113(13) 0.0169(13) -0.0009(11) 0.0014(11) 0.0017(11)
C16 0.0181(17) 0.0247(19) 0.0230(17) -0.0062(15) 0.0021(14) 0.0027(14)
O12 0.0420(17) 0.0284(15) 0.0422(16) -0.0068(13) -0.0014(13) -0.0090(13)
C12 0.0294(19) 0.0131(16) 0.0209(17) -0.0023(13) 0.0089(15) 0.0036(14)
C27 0.0215(18) 0.0218(18) 0.0149(15) 0.0011(14) -0.0002(13) 0.0040(14)
C21 0.0179(17) 0.0205(17) 0.0144(15) -0.0050(13) 0.0020(13) 0.0032(14)
C1 0.0168(17) 0.0190(17) 0.0229(17) 0.0055(14) -0.0046(14) 0.0030(14)
C19 0.0237(19) 0.0257(19) 0.0211(17) 0.0006(15) 0.0032(14) 0.0080(15)
C5 0.0162(16) 0.0177(17) 0.0193(16) 0.0045(13) -0.0028(13) 0.0040(13)
C9 0.037(2) 0.0163(17) 0.0158(16) -0.0001(13) 0.0019(15) 0.0061(15)
C25 0.0162(16) 0.0138(16) 0.0200(16) 0.0063(13) -0.0019(13) 0.0012(13)
C24 0.0249(18) 0.0206(18) 0.0192(16) 0.0030(14) 0.0050(14) 0.0012(14)
C3 0.0147(17) 0.029(2) 0.037(2) 0.0082(17) -0.0026(15) 0.0000(15)
C10 0.051(2) 0.0170(18) 0.0188(17) 0.0054(14) 0.0105(17) 0.0091(17)
N6 0.0255(16) 0.0207(16) 0.0312(17) -0.0052(13) 0.0079(14) -0.0015(13)
C14 0.037(2) 0.0160(18) 0.037(2) 0.0006(16) 0.0126(18) -0.0117(16)
C13 0.0228(17) 0.0120(16) 0.0172(15) 0.0002(13) 0.0062(13) 0.0055(13)
C18 0.0231(19) 0.037(2) 0.0251(18) 0.0006(16) -0.0002(15) 0.0149(17)
O9 0.0408(19) 0.054(2) 0.102(3) -0.019(2) 0.047(2) -0.0082(16)
C7 0.0217(17) 0.0153(16) 0.0149(15) -0.0022(13) -0.0013(13) 0.0044(13)
C15 0.024(2) 0.028(2) 0.070(3) -0.021(2) -0.021(2) -0.0005(17)
C11 0.044(2) 0.0128(17) 0.0276(19) 0.0059(14) 0.0157(17) 0.0011(16)
C4 0.0221(18) 0.0234(19) 0.0277(18) 0.0057(15) -0.0072(15) -0.0048(15)
N7 0.111(4) 0.030(2) 0.029(2) 0.0052(17) -0.011(2) -0.001(2)
C6 0.0209(18) 0.0190(17) 0.0234(17) -0.0017(14) -0.0015(14) 0.0024(14)
C26 0.0255(19) 0.0185(18) 0.0315(19) 0.0052(15) -0.0001(16) -0.0026(15)
C28 0.025(2) 0.035(2) 0.036(2) -0.0133(18) 0.0054(17) 0.0038(17)
C22 0.0241(18) 0.0125(16) 0.0143(15) 0.0014(12) 0.0030(13) 0.0031(13)
C17 0.0164(18) 0.035(2) 0.0244(18) -0.0106(16) -0.0035(14) 0.0069(16)
N5 0.041(2) 0.036(2) 0.067(3) -0.0054(19) 0.025(2) -0.0125(17)
C29 0.094(4) 0.025(2) 0.021(2) 0.0066(18) 0.003(2) 0.024(3)
C30 0.064(3) 0.067(3) 0.044(3) 0.029(2) 0.018(2) 0.037(3)
C34 0.0191(17) 0.0206(18) 0.0208(16) 0.0045(14) -0.0044(14) -0.0023(14)
C31 0.0196(17) 0.0163(17) 0.0247(17) 0.0028(14) 0.0002(14) 0.0015(14)
C33 0.0244(18) 0.0224(18) 0.0206(17) 0.0056(14) 0.0022(14) -0.0007(14)
C32 0.0219(18) 0.028(2) 0.0306(19) 0.0116(16) 0.0021(15) -0.0075(15)

loop_
_atom_type_symbol
_atom_type_description
_atom_type_scat_dispersion_real
_atom_type_scat_dispersion_imag
_atom_type_scat_source
C C 0.0033 0.0016 'International Tables Vol C Tables 4.2.6.8 and 6.1.1.4'
H H 0.0000 0.0000 'International Tables Vol C Tables 4.2.6.8 and 6.1.1.4'
N N 0.0061 0.0033 'International Tables Vol C Tables 4.2.6.8 and 6.1.1.4'
O O 0.0106 0.0060 'International Tables Vol C Tables 4.2.6.8 and 6.1.1.4'
Fe Fe 0.3463 0.8444 'International Tables Vol C Tables 4.2.6.8 and 6.1.1.4'
Ni Ni 0.3393 1.1124 'International Tables Vol C Tables 4.2.6.8 and 6.1.1.4'
Y Y -2.7962 3.5667 'International Tables Vol C Tables 4.2.6.8 and 6.1.1.4'

loop_
_geom_angle_atom_site_label_1
_geom_angle_atom_site_label_2
_geom_angle_atom_site_label_3
_geom_angle
C3 C2 C1 108.4(3)
C3 C2 Fe1 69.7(2)
C1 C2 Fe1 69.86(19)
O6 Y1 O1 77.75(8)
O6 Y1 O3 78.27(8)
O1 Y1 O3 70.52(8)
O6 Y1 O8 148.64(8)
O1 Y1 O8 129.46(9)
O3 Y1 O8 121.99(8)
O6 Y1 O7 155.98(9)
O1 Y1 O7 86.59(9)
O3 Y1 O7 79.39(9)
O8 Y1 O7 54.12(9)
O6 Y1 O10 80.51(8)
O1 Y1 O10 110.16(8)
O3 Y1 O10 158.08(8)
O8 Y1 O10 75.42(8)
O7 Y1 O10 122.40(9)
O6 Y1 O11 76.78(8)
O1 Y1 O11 151.31(8)
O3 Y1 O11 116.38(8)
O8 Y1 O11 72.68(8)
O7 Y1 O11 121.66(9)
O10 Y1 O11 52.47(8)
O6 Y1 O2 115.11(8)
O1 Y1 O2 64.07(8)
O3 Y1 O2 127.18(7)
O8 Y1 O2 73.66(9)
O7 Y1 O2 72.58(9)
O10 Y1 O2 67.69(8)
O11 Y1 O2 116.43(8)
O6 Y1 O4 105.67(9)
O1 Y1 O4 131.18(8)
O3 Y1 O4 63.04(7)
O8 Y1 O4 69.91(9)
O7 Y1 O4 71.36(9)
O10 Y1 O4 118.49(8)
O11 Y1 O4 69.22(8)
O2 Y1 O4 139.10(8)
O6 Y1 N5 171.08(11)
O1 Y1 N5 110.31(10)
O3 Y1 N5 100.48(9)
O8 Y1 N5 26.64(9)
O7 Y1 N5 27.59(10)
O10 Y1 N5 99.63(9)
O11 Y1 N5 96.15(10)
O2 Y1 N5 72.78(11)
O4 Y1 N5 66.32(11)
O6 Y1 N6 78.99(8)
O1 Y1 N6 133.84(8)
O3 Y1 N6 140.77(8)
O8 Y1 N6 70.50(8)
O7 Y1 N6 124.58(9)
O10 Y1 N6 26.25(8)
O11 Y1 N6 26.31(8)
O2 Y1 N6 91.47(9)
O4 Y1 N6 93.38(9)
N5 Y1 N6 97.14(9)
O6 Y1 Ni1 68.42(6)
O1 Y1 Ni1 35.68(5)
O3 Y1 Ni1 35.99(5)
O8 Y1 Ni1 142.32(6)
O7 Y1 Ni1 88.23(7)
O10 Y1 Ni1 136.72(6)
O11 Y1 Ni1 138.65(6)
O2 Y1 Ni1 98.57(6)
O4 Y1 Ni1 98.96(6)
N5 Y1 Ni1 115.68(8)
N6 Y1 Ni1 147.17(6)
O5 Ni1 O1 89.16(9)
O5 Ni1 O3 89.71(9)
O1 Ni1 O3 80.77(9)
O5 Ni1 N4 93.31(10)
O1 Ni1 N4 168.36(10)
O3 Ni1 N4 87.87(9)
O5 Ni1 O13 176.64(9)
O1 Ni1 O13 87.50(9)
O3 Ni1 O13 90.03(9)
N4 Ni1 O13 90.03(10)
O5 Ni1 N2 91.86(10)
O1 Ni1 N2 87.51(9)
O3 Ni1 N2 168.15(9)
N4 Ni1 N2 103.76(10)
O13 Ni1 N2 87.72(10)
O5 Ni1 Y1 81.02(6)
O1 Ni1 Y1 40.76(6)
O3 Ni1 Y1 41.39(6)
N4 Ni1 Y1 128.52(7)
O13 Ni1 Y1 96.60(7)
N2 Ni1 Y1 127.41(7)
C4 Fe1 C25 158.27(14)
C4 Fe1 C31 120.02(14)
C25 Fe1 C31 41.12(13)
C4 Fe1 C34 40.88(13)
C25 Fe1 C34 123.79(13)
C31 Fe1 C34 105.51(14)
C4 Fe1 C3 40.79(15)
C25 Fe1 C3 160.55(14)
C31 Fe1 C3 156.44(14)
C34 Fe1 C3 68.72(14)
C4 Fe1 C2 68.48(14)
C25 Fe1 C2 125.69(13)
C31 Fe1 C2 160.62(13)
C34 Fe1 C2 68.71(14)
C3 Fe1 C2 40.51(14)
C4 Fe1 C33 156.85(14)
C25 Fe1 C33 41.05(13)
C31 Fe1 C33 69.06(14)
C34 Fe1 C33 161.98(13)
C3 Fe1 C33 123.13(15)
C2 Fe1 C33 110.42(14)
C4 Fe1 C32 119.52(14)
C25 Fe1 C32 68.65(13)
C31 Fe1 C32 68.69(15)
C34 Fe1 C32 155.09(14)
C3 Fe1 C32 106.43(15)
C2 Fe1 C32 124.38(15)
C33 Fe1 C32 40.60(13)
C4 Fe1 C26 103.85(14)
C25 Fe1 C26 68.52(13)
C31 Fe1 C26 40.71(13)
C34 Fe1 C26 119.49(14)
C3 Fe1 C26 120.74(14)
C2 Fe1 C26 158.40(14)
C33 Fe1 C26 68.31(14)
C32 Fe1 C26 40.47(15)
C4 Fe1 C1 68.75(13)
C25 Fe1 C1 109.95(13)
C31 Fe1 C1 122.85(13)
C34 Fe1 C1 40.92(13)
C3 Fe1 C1 68.61(14)
C2 Fe1 C1 40.87(13)
C33 Fe1 C1 126.60(13)
C32 Fe1 C1 162.07(14)
C26 Fe1 C1 157.05(14)
N6 O11 Y1 94.09(18)
C27 O6 Y1 135.2(2)
C16 O4 C15 115.3(3)
C16 O4 Y1 117.48(19)
C15 O4 Y1 127.1(2)
C12 O2 C14 116.2(3)
C12 O2 Y1 117.82(19)
C14 O2 Y1 125.6(2)
N6 O10 Y1 95.67(19)
N5 O8 Y1 95.9(2)
C21 O3 Ni1 128.6(2)
C21 O3 Y1 128.31(19)
Ni1 O3 Y1 102.63(9)
C5 N1 N2 117.7(3)
C13 O1 Ni1 124.74(19)
C13 O1 Y1 127.03(19)
Ni1 O1 Y1 103.56(9)
C27 O5 Ni1 129.1(2)
N5 O7 Y1 93.3(2)
C22 N4 N3 112.0(3)
C22 N4 Ni1 125.6(2)
N3 N4 Ni1 122.00(19)
C23 N3 N4 115.7(2)
N3 C23 C25 116.5(3)
N3 C23 C24 125.4(3)
C25 C23 C24 118.0(3)
C13 C8 C9 119.2(3)
C13 C8 C7 124.0(3)
C9 C8 C7 116.7(3)
C19 C20 C21 119.6(3)
C19 C20 C22 116.9(3)
C21 C20 C22 123.3(3)
C7 N2 N1 111.7(3)
C7 N2 Ni1 120.6(2)
N1 N2 Ni1 124.45(19)
C17 C16 O4 125.3(3)
C17 C16 C21 122.3(3)
O4 C16 C21 112.4(3)
C11 C12 O2 125.0(3)
C11 C12 C13 122.4(3)
O2 C12 C13 112.6(3)
O5 C27 O6 125.7(3)
O5 C27 C28 115.7(3)
O6 C27 C28 118.6(3)
O3 C21 C20 124.1(3)
O3 C21 C16 118.5(3)
C20 C21 C16 117.4(3)
C2 C1 C34 107.4(3)
C2 C1 C5 125.3(3)
C34 C1 C5 127.3(3)
C2 C1 Fe1 69.27(19)
C34 C1 Fe1 69.11(19)
C5 C1 Fe1 127.1(2)
C18 C19 C20 121.0(3)
N1 C5 C1 116.8(3)
N1 C5 C6 125.5(3)
C1 C5 C6 117.5(3)
C10 C9 C8 120.8(3)
C33 C25 C31 107.9(3)
C33 C25 C23 126.0(3)
C31 C25 C23 126.1(3)
C33 C25 Fe1 69.74(19)
C31 C25 Fe1 69.45(18)
C23 C25 Fe1 126.5(2)
C2 C3 C4 108.1(3)
C2 C3 Fe1 69.8(2)
C4 C3 Fe1 69.4(2)
C9 C10 C11 120.6(3)
O12 N6 O11 121.4(3)
O12 N6 O10 121.3(3)
O11 N6 O10 117.3(3)
O12 N6 Y1 172.9(2)
O11 N6 Y1 59.60(15)
O10 N6 Y1 58.07(15)
O1 C13 C8 124.2(3)
O1 C13 C12 117.7(3)
C8 C13 C12 118.1(3)
C19 C18 C17 120.0(3)
N2 C7 C8 127.7(3)
C12 C11 C10 118.9(3)
C3 C4 C34 108.2(3)
C3 C4 Fe1 69.9(2)
C34 C4 Fe1 69.68(19)
C32 C26 C31 108.5(3)
C32 C26 Fe1 69.6(2)
C31 C26 Fe1 69.17(19)
N4 C22 C20 127.3(3)
C16 C17 C18 119.4(3)
O9 N5 O8 122.1(3)
O9 N5 O7 121.5(3)
O8 N5 O7 116.2(3)
O9 N5 Y1 170.3(4)
O8 N5 Y1 57.49(17)
O7 N5 Y1 59.08(18)
N7 C29 C30 179.0(5)
C4 C34 C1 108.0(3)
C4 C34 Fe1 69.43(19)
C1 C34 Fe1 69.98(19)
C26 C31 C25 107.5(3)
C26 C31 Fe1 70.1(2)
C25 C31 Fe1 69.43(19)
C32 C33 C25 107.7(3)
C32 C33 Fe1 69.7(2)
C25 C33 Fe1 69.21(18)
C26 C32 C33 108.4(3)
C26 C32 Fe1 70.0(2)
C33 C32 Fe1 69.7(2)

loop_
_geom_bond_atom_site_label_1
_geom_bond_atom_site_label_2
_geom_bond_distance
C2 C3 1.413(5)
C2 C1 1.428(5)
C2 Fe1 2.041(3)
Y1 O6 2.277(2)
Y1 O1 2.279(2)
Y1 O3 2.299(2)
Y1 O8 2.401(3)
Y1 O7 2.434(3)
Y1 O10 2.439(3)
Y1 O11 2.473(2)
Y1 O2 2.529(3)
Y1 O4 2.596(3)
Y1 N5 2.832(4)
Y1 N6 2.859(3)
Y1 Ni1 3.3930(11)
Ni1 O5 2.020(2)
Ni1 O1 2.036(2)
Ni1 O3 2.043(2)
Ni1 N4 2.069(3)
Ni1 O13 2.086(2)
Ni1 N2 2.123(3)
Fe1 C4 2.034(3)
Fe1 C25 2.036(3)
Fe1 C31 2.036(3)
Fe1 C34 2.037(3)
Fe1 C3 2.040(4)
Fe1 C33 2.043(3)
Fe1 C32 2.043(4)
Fe1 C26 2.049(4)
Fe1 C1 2.049(3)
O11 N6 1.271(4)
O6 C27 1.264(4)
O4 C16 1.389(4)
O4 C15 1.443(4)
O2 C12 1.386(4)
O2 C14 1.440(4)
O10 N6 1.271(4)
O8 N5 1.277(4)
O3 C21 1.319(4)
N1 C5 1.289(4)
N1 N2 1.429(4)
O1 C13 1.324(4)
O5 C27 1.257(4)
O7 N5 1.314(4)
N4 C22 1.286(4)
N4 N3 1.424(3)
N3 C23 1.291(4)
C23 C25 1.471(4)
C23 C24 1.493(4)
C8 C13 1.401(5)
C8 C9 1.414(5)
C8 C7 1.448(4)
C20 C19 1.405(5)
C20 C21 1.409(5)
C20 C22 1.448(4)
N2 C7 1.285(4)
C16 C17 1.367(5)
C16 C21 1.410(5)
O12 N6 1.264(4)
C12 C11 1.377(5)
C12 C13 1.409(5)
C27 C28 1.504(5)
C1 C34 1.428(5)
C1 C5 1.469(4)
C19 C18 1.368(5)
C5 C6 1.500(4)
C9 C10 1.376(5)
C25 C33 1.430(5)
C25 C31 1.430(5)
C3 C4 1.420(5)
C10 C11 1.388(5)
C18 C17 1.398(5)
O9 N5 1.212(5)
C4 C34 1.422(5)
N7 C29 1.138(6)
C26 C32 1.415(5)
C26 C31 1.421(5)
C29 C30 1.459(7)
C33 C32 1.418(5)
